data_7123578
loop_
_publ_author_name
'Zhu, Shifa'
'Zhang, Jiantao'
'Liao, Zhehui'
'Chen, Lianfen'
'Jiang, Huanfeng'

_publ_section_title
;
 Construction of polycyclic bridged indene derivatives by a tandem
 1,3-rearrangement/intramolecular Friedel-Crafts cyclization of propargyl
 acetates
;
_journal_name_full 'Chemical Communications'
_journal_paper_doi 10.1039/C9CC03715B
_journal_year 2019
_chemical_formula_moiety 'C25 H23 Cl O5'
_chemical_formula_sum 'C25 H23 Cl O5'
_chemical_formula_weight 438.88
_space_group_crystal_system triclinic
_space_group_IT_number 2
_space_group_name_Hall '-P 1'
_space_group_name_H-M_alt 'P -1'
_symmetry_space_group_name_Hall '-P 1'
_symmetry_space_group_name_H-M 'P -1'
_atom_sites_solution_hydrogens geom
_atom_sites_solution_primary dual
_audit_creation_date 2018-12-19
_audit_creation_method
;
Olex2 1.2
(compiled 2018.05.29 svn.r3508 for OlexSys, GUI svn.r5506)
;
_audit_update_record
;
2019-02-08 deposited with the CCDC.    2019-05-30 downloaded from the CCDC.
;
_cell_angle_alpha 69.694(11)
_cell_angle_beta 76.371(11)
_cell_angle_gamma 62.034(13)
_cell_formula_units_Z 2
_cell_length_a 10.7102(14)
_cell_length_b 11.1405(13)
_cell_length_c 11.3689(13)
_cell_measurement_reflns_used 2995
_cell_measurement_temperature 100.00(10)
_cell_measurement_theta_max 73.9250
_cell_measurement_theta_min 4.1530
_cell_volume 1119.3(3)
_computing_cell_refinement 'CrysAlisPro 1.171.38.43f (Rigaku OD, 2015)'
_computing_data_collection 'CrysAlisPro 1.171.38.43f (Rigaku OD, 2015)'
_computing_data_reduction 'CrysAlisPro 1.171.38.43f (Rigaku OD, 2015)'
_computing_molecular_graphics 'Olex2 (Dolomanov et al., 2009)'
_computing_publication_material 'Olex2 (Dolomanov et al., 2009)'
_computing_structure_refinement 'ShelXL (Sheldrick, 2015)'
_computing_structure_solution 'ShelXT (Sheldrick, 2015)'
_diffrn_ambient_environment N~2~
_diffrn_ambient_temperature 100.00(10)
_diffrn_detector 'CCD plate'
_diffrn_detector_area_resol_mean 5.2684
_diffrn_detector_type AtlasS2
_diffrn_measured_fraction_theta_full 0.995
_diffrn_measured_fraction_theta_max 0.958
_diffrn_measurement_details
;
List of Runs (angles in degrees, time in seconds):

  # Type    Start    End  Width  t~exp~   \w     \q     \k     \f   Frames
#--------------------------------------------------------------------------
  1  \w     16.00  49.00   1.00    1.00    --   40.23  38.00  60.00   33
  2  \w     83.00 163.00   1.00    1.00    --  108.20  45.00 -30.00   80
  3  \w    105.00 175.00   1.00    1.00    --  108.20 129.00   5.00   70
  4  \w     95.00 160.00   1.00    1.00    --  108.20 125.00 -30.00   65
  5  \w     87.00 162.00   1.00    1.00    --  108.20  30.00  30.00   75
  6  \w     85.00 177.00   1.00    1.00    --  108.20  61.00  60.00   92
  7  \w     83.00 110.00   1.00    1.00    --  108.20 -45.00  30.00   27
  8  \w     67.00 109.00   1.00    1.00    --  108.20 -95.00 -60.00   42
  9  \w     66.00 140.00   1.00    1.00    --  108.20 -77.00   0.00   74
 10  \w     52.00  84.00   1.00    1.00    --   40.23-125.00 -30.00   32
 11  \w     37.00 119.00   1.00    1.00    --  108.20-125.00-150.00   82
 12  \w     39.00 137.00   1.00    1.00    --  108.20 -61.00 -90.00   98
 13  \w     57.00 107.00   1.00    1.00    --  108.20  15.00-180.00   50
 14  \w     53.00  80.00   1.00    1.00    --  108.20 -45.00  30.00   27
 15  \w     51.00  80.00   1.00    1.00    --   40.23 -99.00 150.00   29
 16  \w    -29.00  63.00   1.00    1.00    --   40.23 -38.00-120.00   92
 17  \w    -67.00  33.00   1.00    1.00    --  -40.23  57.00-180.00  100
 18  \w   -114.00 -20.00   1.00    1.00    --  -40.23 -77.00  60.00   94
;
_diffrn_measurement_device 'four-circle diffractometer'
_diffrn_measurement_device_type 'SuperNova, Dual, Cu at zero, AtlasS2'
_diffrn_measurement_method '\w scans'
_diffrn_orient_matrix_type 'CrysAlisPro convention (1999,Acta A55,543-557)'
_diffrn_orient_matrix_UB_11 0.0417767000
_diffrn_orient_matrix_UB_12 -0.1182854000
_diffrn_orient_matrix_UB_13 0.1237666000
_diffrn_orient_matrix_UB_21 0.0849376000
_diffrn_orient_matrix_UB_22 -0.1097543000
_diffrn_orient_matrix_UB_23 -0.0753656000
_diffrn_orient_matrix_UB_31 0.1333049000
_diffrn_orient_matrix_UB_32 0.0221457000
_diffrn_orient_matrix_UB_33 -0.0064219000
_diffrn_radiation_monochromator mirror
_diffrn_radiation_probe x-ray
_diffrn_radiation_type CuK\a
_diffrn_radiation_wavelength 1.54184
_diffrn_reflns_av_R_equivalents 0.0614
_diffrn_reflns_av_unetI/netI 0.0653
_diffrn_reflns_Laue_measured_fraction_full 0.995
_diffrn_reflns_Laue_measured_fraction_max 0.958
_diffrn_reflns_limit_h_max 12
_diffrn_reflns_limit_h_min -10
_diffrn_reflns_limit_k_max 13
_diffrn_reflns_limit_k_min -10
_diffrn_reflns_limit_l_max 13
_diffrn_reflns_limit_l_min -14
_diffrn_reflns_number 7321
_diffrn_reflns_point_group_measured_fraction_full 0.995
_diffrn_reflns_point_group_measured_fraction_max 0.958
_diffrn_reflns_theta_full 67.684
_diffrn_reflns_theta_max 74.435
_diffrn_reflns_theta_min 4.162
_diffrn_source 'micro-focus sealed X-ray tube'
_diffrn_source_type 'SuperNova (Cu) X-ray Source'
_exptl_absorpt_coefficient_mu 1.791
_exptl_absorpt_correction_T_max 1.00000
_exptl_absorpt_correction_T_min 0.68925
_exptl_absorpt_correction_type multi-scan
_exptl_absorpt_process_details
;
CrysAlisPro 1.171.38.43f (Rigaku Oxford Diffraction, 2015)
Empirical absorption correction using spherical harmonics,
 implemented in SCALE3 ABSPACK scaling algorithm.
;
_exptl_crystal_colour colourless
_exptl_crystal_colour_primary colourless
_exptl_crystal_density_diffrn 1.302
_exptl_crystal_description block
_exptl_crystal_F_000 460
_exptl_crystal_size_max 0.12
_exptl_crystal_size_mid 0.11
_exptl_crystal_size_min 0.1
_refine_diff_density_max 0.919
_refine_diff_density_min -0.760
_refine_diff_density_rms 0.128
_refine_ls_extinction_method none
_refine_ls_goodness_of_fit_ref 1.092
_refine_ls_hydrogen_treatment constr
_refine_ls_matrix_type full
_refine_ls_number_parameters 282
_refine_ls_number_reflns 4371
_refine_ls_number_restraints 0
_refine_ls_restrained_S_all 1.092
_refine_ls_R_factor_all 0.1089
_refine_ls_R_factor_gt 0.0971
_refine_ls_shift/su_max 0.000
_refine_ls_shift/su_mean 0.000
_refine_ls_structure_factor_coef Fsqd
_refine_ls_weighting_details 'w=1/[\s^2^(Fo^2^)+(0.1789P)^2^+2.2617P] where P=(Fo^2^+2Fc^2^)/3'
_refine_ls_weighting_scheme calc
_refine_ls_wR_factor_gt 0.2885
_refine_ls_wR_factor_ref 0.3048
_reflns_Friedel_coverage 0.000
_reflns_number_gt 3577
_reflns_number_total 4371
_reflns_threshold_expression 'I > 2\s(I)'
_cod_data_source_file c9cc03715b2.cif
_cod_data_source_block zft_2
_cod_database_code 7123578
_shelx_shelxl_version_number 2018/3
_shelx_space_group_comment
;
The symmetry employed for this shelxl refinement is uniquely defined
by the following loop, which should always be used as a source of
symmetry information in preference to the above space-group names.
They are only intended as comments.
;
_shelx_estimated_absorpt_t_max 0.841
_shelx_estimated_absorpt_t_min 0.814
_reflns_odcompleteness_completeness 99.63
_reflns_odcompleteness_iscentric 1
_reflns_odcompleteness_theta 66.97
_olex2_refinement_description
;
1. Fixed Uiso
 At 1.2 times of:
  All C(H) groups, All C(H,H) groups
 At 1.5 times of:
  All C(H,H,H) groups
2.a Ternary CH refined with riding coordinates:
 C8(H8), C5(H5), C1(H1)
2.b Secondary CH2 refined with riding coordinates:
 C6(H6A,H6B), C2(H2A,H2B)
2.c Aromatic/amide H refined with riding coordinates:
 C15(H15), C21(H21), C11(H11), C14(H14), C20(H20), C13(H13), C19(H19),
 C12(H12), C17(H17), C18(H18)
2.d Idealised Me refined as rotating group:
 C25(H25A,H25B,H25C), C23(H23A,H23B,H23C)
;
_olex2_date_sample_data_collection 2018-12-19
_olex2_submission_special_instructions 'No special instructions were received'
_oxdiff_exptl_absorpt_empirical_details
;
Empirical correction (ABSPACK) includes:
- Absorption correction using spherical harmonics
- Frame scaling
- Detector area scaling
;
_oxdiff_exptl_absorpt_empirical_full_max 6.867
_oxdiff_exptl_absorpt_empirical_full_min 0.553

loop_
_space_group_symop_operation_xyz
'x, y, z'
'-x, -y, -z'

loop_
_atom_site_label
_atom_site_type_symbol
_atom_site_fract_x
_atom_site_fract_y
_atom_site_fract_z
_atom_site_U_iso_or_equiv
_atom_site_adp_type
_atom_site_occupancy
_atom_site_site_symmetry_order
_atom_site_calc_flag
_atom_site_refinement_flags_posn
Cl1 Cl 1.01655(11) 0.14488(12) 0.10943(10) 0.0354(4) Uani 1 1 d .
O1 O 0.6104(3) 0.4064(3) 0.3960(3) 0.0278(7) Uani 1 1 d .
O3 O 0.7265(3) 0.5770(3) 0.4526(3) 0.0335(7) Uani 1 1 d .
O5 O 0.8276(3) 0.3286(4) 0.6903(3) 0.0342(7) Uani 1 1 d .
O4 O 1.0289(3) 0.1776(4) 0.6114(3) 0.0371(8) Uani 1 1 d .
O2 O 0.9282(4) 0.4907(4) 0.3344(4) 0.0450(9) Uani 1 1 d .
C15 C 0.4630(5) 0.3565(5) 0.2307(4) 0.0294(9) Uani 1 1 d .
H15 H 0.407156 0.392977 0.297118 0.035 Uiso 1 1 calc R
C21 C 0.2446(4) 0.3852(5) 0.1666(4) 0.0299(9) Uani 1 1 d .
H21 H 0.202547 0.393509 0.246625 0.036 Uiso 1 1 calc R
C9 C 0.6703(5) 0.2078(5) 0.5655(4) 0.0293(9) Uani 1 1 d .
C8 C 0.6751(4) 0.3489(5) 0.5137(4) 0.0265(9) Uani 1 1 d .
H8 H 0.623172 0.409075 0.570686 0.032 Uiso 1 1 calc R
C7 C 0.8334(4) 0.3293(4) 0.4799(4) 0.0264(9) Uani 1 1 d .
C11 C 0.6615(4) 0.0424(5) 0.4781(4) 0.0318(9) Uani 1 1 d .
H11 H 0.659907 0.016148 0.409432 0.038 Uiso 1 1 calc R
C10 C 0.6661(4) 0.1683(5) 0.4625(4) 0.0286(9) Uani 1 1 d .
C24 C 0.9100(4) 0.2685(5) 0.5998(4) 0.0280(9) Uani 1 1 d .
C16 C 0.3857(5) 0.3675(5) 0.1346(4) 0.0292(9) Uani 1 1 d .
C22 C 0.8366(5) 0.4732(5) 0.4130(4) 0.0282(9) Uani 1 1 d .
C14 C 0.6715(5) 0.1197(5) 0.6866(4) 0.0346(10) Uani 1 1 d .
H14 H 0.676637 0.144457 0.754876 0.042 Uiso 1 1 calc R
C4 C 0.6712(4) 0.2869(5) 0.3461(4) 0.0278(9) Uani 1 1 d .
C20 C 0.1661(5) 0.3905(5) 0.0823(4) 0.0340(10) Uani 1 1 d .
H20 H 0.073462 0.400162 0.106757 0.041 Uiso 1 1 calc R
C5 C 0.8237(4) 0.2658(5) 0.2927(4) 0.0285(9) Uani 1 1 d .
H5 H 0.819349 0.355717 0.233814 0.034 Uiso 1 1 calc R
C6 C 0.9154(4) 0.2265(5) 0.3960(4) 0.0287(9) Uani 1 1 d .
H6A H 1.004012 0.233401 0.358791 0.034 Uiso 1 1 calc R
H6B H 0.937230 0.129988 0.446582 0.034 Uiso 1 1 calc R
C25 C 0.8937(5) 0.2738(5) 0.8073(4) 0.0377(11) Uani 1 1 d .
H25A H 0.976011 0.292136 0.792228 0.057 Uiso 1 1 calc GR
H25B H 0.921312 0.173753 0.838227 0.057 Uiso 1 1 calc GR
H25C H 0.827371 0.319414 0.868528 0.057 Uiso 1 1 calc GR
C3 C 0.6034(5) 0.3010(5) 0.2361(4) 0.0287(9) Uani 1 1 d .
C2 C 0.7238(5) 0.2346(6) 0.1449(4) 0.0358(10) Uani 1 1 d .
H2A H 0.730738 0.305855 0.068208 0.043 Uiso 1 1 calc R
H2B H 0.709933 0.164827 0.123531 0.043 Uiso 1 1 calc R
C1 C 0.8583(4) 0.1641(5) 0.2157(4) 0.0302(9) Uani 1 1 d .
H1 H 0.867811 0.071469 0.272222 0.036 Uiso 1 1 calc R
C13 C 0.6647(6) -0.0060(5) 0.7032(5) 0.0404(11) Uani 1 1 d .
H13 H 0.663844 -0.065875 0.784012 0.049 Uiso 1 1 calc R
C19 C 0.2252(5) 0.3816(5) -0.0377(5) 0.0380(11) Uani 1 1 d .
H19 H 0.173020 0.384325 -0.094227 0.046 Uiso 1 1 calc R
C12 C 0.6592(5) -0.0450(5) 0.6009(5) 0.0369(10) Uani 1 1 d .
H12 H 0.653914 -0.129812 0.614455 0.044 Uiso 1 1 calc R
C17 C 0.4429(5) 0.3617(6) 0.0111(4) 0.0365(10) Uani 1 1 d .
H17 H 0.535066 0.353359 -0.014625 0.044 Uiso 1 1 calc R
C23 C 0.7168(5) 0.7173(5) 0.3920(5) 0.0401(11) Uani 1 1 d .
H23A H 0.725608 0.734350 0.302350 0.060 Uiso 1 1 calc GR
H23B H 0.791655 0.726538 0.415545 0.060 Uiso 1 1 calc GR
H23C H 0.626708 0.784901 0.417707 0.060 Uiso 1 1 calc GR
C18 C 0.3625(6) 0.3685(6) -0.0733(5) 0.0410(11) Uani 1 1 d .
H18 H 0.401961 0.364217 -0.154730 0.049 Uiso 1 1 calc R

loop_
_atom_site_aniso_label
_atom_site_aniso_U_11
_atom_site_aniso_U_22
_atom_site_aniso_U_33
_atom_site_aniso_U_23
_atom_site_aniso_U_13
_atom_site_aniso_U_12
Cl1 0.0226(5) 0.0502(7) 0.0341(6) -0.0236(5) 0.0011(4) -0.0093(5)
O1 0.0207(14) 0.0331(16) 0.0275(14) -0.0141(12) -0.0021(11) -0.0058(12)
O3 0.0249(16) 0.0302(16) 0.0413(17) -0.0171(13) 0.0061(13) -0.0074(13)
O5 0.0274(16) 0.0415(18) 0.0265(15) -0.0174(13) -0.0014(12) -0.0038(13)
O4 0.0234(16) 0.0420(18) 0.0382(17) -0.0197(14) -0.0071(13) 0.0003(14)
O2 0.037(2) 0.044(2) 0.050(2) -0.0209(16) 0.0160(16) -0.0169(16)
C15 0.023(2) 0.032(2) 0.029(2) -0.0123(16) -0.0001(16) -0.0062(17)
C21 0.0172(19) 0.034(2) 0.034(2) -0.0091(17) -0.0033(16) -0.0068(16)
C9 0.0215(19) 0.034(2) 0.031(2) -0.0163(17) 0.0004(16) -0.0072(17)
C8 0.0154(18) 0.034(2) 0.0265(19) -0.0160(16) -0.0009(14) -0.0026(15)
C7 0.0174(19) 0.030(2) 0.030(2) -0.0157(16) -0.0027(15) -0.0030(15)
C11 0.0192(19) 0.039(2) 0.037(2) -0.0164(18) -0.0032(16) -0.0070(18)
C10 0.0203(19) 0.033(2) 0.031(2) -0.0150(17) -0.0020(16) -0.0064(16)
C24 0.022(2) 0.031(2) 0.030(2) -0.0158(17) 0.0005(16) -0.0073(17)
C16 0.022(2) 0.029(2) 0.033(2) -0.0103(16) -0.0028(16) -0.0077(16)
C22 0.023(2) 0.035(2) 0.028(2) -0.0165(17) -0.0002(16) -0.0083(17)
C14 0.034(2) 0.038(2) 0.031(2) -0.0115(18) -0.0081(18) -0.0103(19)
C4 0.0193(19) 0.033(2) 0.029(2) -0.0142(17) 0.0007(15) -0.0070(16)
C20 0.026(2) 0.035(2) 0.041(2) -0.0096(18) -0.0086(18) -0.0102(18)
C5 0.019(2) 0.036(2) 0.029(2) -0.0158(17) -0.0006(16) -0.0064(17)
C6 0.020(2) 0.032(2) 0.033(2) -0.0166(17) -0.0024(16) -0.0050(16)
C25 0.035(2) 0.042(3) 0.027(2) -0.0131(18) -0.0050(18) -0.006(2)
C3 0.023(2) 0.033(2) 0.030(2) -0.0129(17) -0.0036(16) -0.0093(17)
C2 0.027(2) 0.051(3) 0.036(2) -0.024(2) -0.0017(18) -0.013(2)
C1 0.0168(19) 0.042(2) 0.033(2) -0.0208(18) 0.0023(16) -0.0076(17)
C13 0.040(3) 0.039(3) 0.037(2) -0.004(2) -0.010(2) -0.014(2)
C19 0.033(2) 0.041(3) 0.041(3) -0.013(2) -0.014(2) -0.009(2)
C12 0.035(3) 0.030(2) 0.044(3) -0.0077(19) -0.011(2) -0.0114(19)
C17 0.023(2) 0.052(3) 0.036(2) -0.017(2) -0.0006(18) -0.015(2)
C23 0.031(2) 0.032(2) 0.053(3) -0.016(2) 0.004(2) -0.0090(19)
C18 0.035(3) 0.054(3) 0.032(2) -0.016(2) -0.0048(19) -0.014(2)

loop_
_atom_type_symbol
_atom_type_description
_atom_type_scat_dispersion_real
_atom_type_scat_dispersion_imag
_atom_type_scat_source
C C 0.0181 0.0091 'International Tables Vol C Tables 4.2.6.8 and 6.1.1.4'
H H 0.0000 0.0000 'International Tables Vol C Tables 4.2.6.8 and 6.1.1.4'
Cl Cl 0.3639 0.7018 'International Tables Vol C Tables 4.2.6.8 and 6.1.1.4'
O O 0.0492 0.0322 'International Tables Vol C Tables 4.2.6.8 and 6.1.1.4'

loop_
_geom_angle_atom_site_label_1
_geom_angle_atom_site_label_2
_geom_angle_atom_site_label_3
_geom_angle
C4 O1 C8 102.8(3)
C22 O3 C23 116.4(4)
C24 O5 C25 114.2(4)
C3 C15 C16 128.7(4)
C20 C21 C16 121.8(4)
C10 C9 C8 106.7(4)
C14 C9 C8 132.5(4)
C14 C9 C10 120.7(4)
O1 C8 C9 102.9(3)
O1 C8 C7 107.2(3)
C9 C8 C7 110.1(3)
C24 C7 C8 110.6(3)
C24 C7 C6 108.2(3)
C22 C7 C8 109.6(3)
C22 C7 C24 107.0(3)
C22 C7 C6 110.5(3)
C6 C7 C8 110.9(3)
C10 C11 C12 117.8(4)
C9 C10 C4 106.1(4)
C11 C10 C9 121.4(4)
C11 C10 C4 132.5(4)
O5 C24 C7 111.6(4)
O4 C24 O5 124.0(4)
O4 C24 C7 124.4(4)
C21 C16 C15 118.3(4)
C21 C16 C17 117.2(4)
C17 C16 C15 124.4(4)
O3 C22 C7 112.0(4)
O2 C22 O3 123.7(4)
O2 C22 C7 124.2(4)
C13 C14 C9 118.2(4)
O1 C4 C10 102.2(3)
O1 C4 C5 107.0(3)
O1 C4 C3 116.8(3)
C10 C4 C5 112.6(3)
C3 C4 C10 114.1(4)
C3 C4 C5 104.2(3)
C19 C20 C21 120.2(4)
C6 C5 C4 111.5(3)
C6 C5 C1 121.0(4)
C1 C5 C4 100.2(3)
C5 C6 C7 108.8(3)
C15 C3 C4 123.7(4)
C15 C3 C2 129.7(4)
C2 C3 C4 106.5(3)
C3 C2 C1 104.8(3)
C5 C1 Cl1 113.0(3)
C5 C1 C2 102.0(3)
C2 C1 Cl1 112.1(3)
C14 C13 C12 121.2(5)
C20 C19 C18 119.4(4)
C13 C12 C11 120.7(5)
C18 C17 C16 120.5(4)
C19 C18 C17 121.0(5)

loop_
_geom_bond_atom_site_label_1
_geom_bond_atom_site_label_2
_geom_bond_distance
Cl1 C1 1.804(4)
O1 C8 1.451(5)
O1 C4 1.434(5)
O3 C22 1.328(5)
O3 C23 1.436(6)
O5 C24 1.335(5)
O5 C25 1.455(5)
O4 C24 1.200(5)
O2 C22 1.201(6)
C15 C16 1.461(6)
C15 C3 1.339(6)
C21 C16 1.402(6)
C21 C20 1.386(6)
C9 C8 1.497(6)
C9 C10 1.403(6)
C9 C14 1.385(7)
C8 C7 1.572(6)
C7 C24 1.535(6)
C7 C22 1.531(6)
C7 C6 1.553(5)
C11 C10 1.374(7)
C11 C12 1.400(7)
C10 C4 1.523(6)
C16 C17 1.404(6)
C14 C13 1.381(7)
C4 C5 1.537(6)
C4 C3 1.517(6)
C20 C19 1.379(7)
C5 C6 1.523(6)
C5 C1 1.525(6)
C3 C2 1.514(6)
C2 C1 1.545(6)
C13 C12 1.397(7)
C19 C18 1.382(7)
C17 C18 1.395(7)

loop_
_smtbx_masks_void_nr
_smtbx_masks_void_average_x
_smtbx_masks_void_average_y
_smtbx_masks_void_average_z
_smtbx_masks_void_volume
_smtbx_masks_void_count_electrons
1 0.500 0.000 0.000 97.3 16.1
